data_7017123
loop_
_publ_author_name
'S\'anchez, Gregorio'
'Garc\'ia, Joaqu\'in'
'Mart\'inez, Marina'
'Kapdi, Anant R.'
'P\'erez, Jos\'e'
'Garc\'ia, Luis'
'Luis Serrano, J.'

_publ_section_title
;
 Bis(imidate)palladium(ii) complexes with labile ligands. Mimics of
 classical precursors?
;
_journal_issue 47
_journal_name_full 'Dalton transactions (Cambridge, England : 2003)'
_journal_page_first 12676
_journal_page_last 12689
_journal_paper_doi 10.1039/c1dt10426h
_journal_volume 40
_journal_year 2011
_chemical_formula_moiety 'C46 H42 N2 O4 P2 Pd'
_chemical_formula_sum 'C46 H42 N2 O4 P2 Pd'
_chemical_formula_weight 855.16
_chemical_name_systematic
;
?
;
_space_group_IT_number 14
_symmetry_cell_setting monoclinic
_symmetry_space_group_name_Hall '-P 2yab'
_symmetry_space_group_name_H-M 'P 1 21/a 1'
_atom_sites_solution_hydrogens geom
_atom_sites_solution_primary direct
_atom_sites_solution_secondary difmap
_audit_creation_method SHELXL-97
_cell_angle_alpha 90.00
_cell_angle_beta 104.9470(10)
_cell_angle_gamma 90.00
_cell_formula_units_Z 2
_cell_length_a 9.3935(4)
_cell_length_b 19.6173(9)
_cell_length_c 10.4028(5)
_cell_measurement_temperature 100(2)
_cell_volume 1852.12(15)
_computing_structure_refinement 'SHELXL-97 (Sheldrick, 1997)'
_diffrn_ambient_temperature 100(2)
_diffrn_measured_fraction_theta_full 0.000
_diffrn_measured_fraction_theta_max 0.942
_diffrn_radiation_monochromator graphite
_diffrn_radiation_source 'fine-focus sealed tube'
_diffrn_radiation_type MoK\a
_diffrn_radiation_wavelength 0.71073
_diffrn_reflns_av_R_equivalents 0.0200
_diffrn_reflns_av_sigmaI/netI 0.0157
_diffrn_reflns_limit_h_max 12
_diffrn_reflns_limit_h_min -12
_diffrn_reflns_limit_k_max 25
_diffrn_reflns_limit_k_min -25
_diffrn_reflns_limit_l_max 13
_diffrn_reflns_limit_l_min -13
_diffrn_reflns_number 21017
_diffrn_reflns_theta_full 0.50
_diffrn_reflns_theta_max 28.19
_diffrn_reflns_theta_min 2.03
_exptl_absorpt_coefficient_mu 0.638
_exptl_absorpt_correction_T_max 0.9332
_exptl_absorpt_correction_T_min 0.8777
_exptl_absorpt_correction_type none
_exptl_crystal_colour colourless
_exptl_crystal_density_diffrn 1.533
_exptl_crystal_density_method 'not measured'
_exptl_crystal_description block
_exptl_crystal_F_000 880
_exptl_crystal_size_max 0.21
_exptl_crystal_size_mid 0.17
_exptl_crystal_size_min 0.11
_refine_diff_density_max 0.551
_refine_diff_density_min -0.281
_refine_diff_density_rms 0.066
_refine_ls_extinction_method none
_refine_ls_goodness_of_fit_ref 0.837
_refine_ls_hydrogen_treatment constr
_refine_ls_matrix_type full
_refine_ls_number_parameters 250
_refine_ls_number_reflns 4286
_refine_ls_number_restraints 0
_refine_ls_restrained_S_all 0.837
_refine_ls_R_factor_all 0.0273
_refine_ls_R_factor_gt 0.0260
_refine_ls_shift/su_max 0.000
_refine_ls_shift/su_mean 0.000
_refine_ls_structure_factor_coef Fsqd
_refine_ls_weighting_details 'calc w=1/[\s^2^(Fo^2^)+(0.0418P)^2^+3.0045P] where P=(Fo^2^+2Fc^2^)/3'
_refine_ls_weighting_scheme calc
_refine_ls_wR_factor_gt 0.0647
_refine_ls_wR_factor_ref 0.0659
_reflns_number_gt 4120
_reflns_number_total 4286
_reflns_threshold_expression >2sigma(I)
_cod_data_source_file c1dt10426h.txt
_cod_data_source_block compound_5a
_cod_original_sg_symbol_H-M P21/a
_cod_database_code 7017123

loop_
_symmetry_equiv_pos_as_xyz
'x, y, z'
'-x+1/2, y+1/2, -z'
'-x, -y, -z'
'x-1/2, -y-1/2, z'

loop_
_atom_site_label
_atom_site_type_symbol
_atom_site_fract_x
_atom_site_fract_y
_atom_site_fract_z
_atom_site_U_iso_or_equiv
_atom_site_adp_type
_atom_site_occupancy
_atom_site_symmetry_multiplicity
_atom_site_calc_flag
_atom_site_refinement_flags
Pd1 Pd 0.5000 0.0000 0.5000 0.00941(6) Uani 1 2 d S
N1 N 0.47299(15) 0.07941(7) 0.61917(13) 0.0122(3) Uani 1 1 d .
C1 C 0.56608(18) 0.13449(8) 0.63315(16) 0.0136(3) Uani 1 1 d .
O1 O 0.65699(13) 0.13882(6) 0.56725(12) 0.0172(2) Uani 1 1 d .
C2 C 0.55720(19) 0.18890(8) 0.73420(17) 0.0177(3) Uani 1 1 d .
H2A H 0.6211 0.1758 0.8221 0.021 Uiso 1 1 calc R
H2B H 0.5946 0.2325 0.7078 0.021 Uiso 1 1 calc R
C3 C 0.40109(19) 0.19903(8) 0.74581(17) 0.0179(3) Uani 1 1 d .
H3A H 0.3385 0.2173 0.6613 0.021 Uiso 1 1 calc R
H3B H 0.4002 0.2320 0.8177 0.021 Uiso 1 1 calc R
C4 C 0.3419(2) 0.13057(9) 0.77681(19) 0.0226(4) Uani 1 1 d .
H4A H 0.3904 0.1183 0.8702 0.027 Uiso 1 1 calc R
H4B H 0.2350 0.1351 0.7689 0.027 Uiso 1 1 calc R
C5 C 0.36542(18) 0.07340(8) 0.68704(16) 0.0148(3) Uani 1 1 d .
O2 O 0.29013(14) 0.02172(7) 0.67594(13) 0.0199(3) Uani 1 1 d .
P1 P 0.32462(4) 0.04896(2) 0.32243(4) 0.01083(9) Uani 1 1 d .
C6 C 0.23845(18) -0.00889(8) 0.18607(16) 0.0130(3) Uani 1 1 d .
C7 C 0.2692(2) -0.00234(8) 0.06175(18) 0.0181(3) Uani 1 1 d .
H7 H 0.3356 0.0320 0.0489 0.022 Uiso 1 1 calc R
C8 C 0.2037(2) -0.04550(9) -0.04306(17) 0.0212(4) Uani 1 1 d .
H8 H 0.2241 -0.0400 -0.1273 0.025 Uiso 1 1 calc R
C9 C 0.10880(19) -0.09652(9) -0.02461(17) 0.0192(3) Uani 1 1 d .
H9 H 0.0636 -0.1259 -0.0961 0.023 Uiso 1 1 calc R
C10 C 0.08022(19) -0.10444(9) 0.09900(18) 0.0192(3) Uani 1 1 d .
H10 H 0.0153 -0.1395 0.1117 0.023 Uiso 1 1 calc R
C11 C 0.14555(18) -0.06163(8) 0.20452(17) 0.0162(3) Uani 1 1 d .
H11 H 0.1270 -0.0683 0.2892 0.019 Uiso 1 1 calc R
C12 C 0.17571(17) 0.09399(8) 0.37121(15) 0.0127(3) Uani 1 1 d .
C13 C 0.19442(18) 0.16311(8) 0.40411(16) 0.0160(3) Uani 1 1 d .
H13 H 0.2812 0.1859 0.3967 0.019 Uiso 1 1 calc R
C14 C 0.0877(2) 0.19897(9) 0.44755(17) 0.0188(3) Uani 1 1 d .
H14 H 0.1005 0.2462 0.4670 0.023 Uiso 1 1 calc R
C15 C -0.03763(19) 0.16558(9) 0.46251(17) 0.0180(3) Uani 1 1 d .
H15 H -0.1097 0.1897 0.4939 0.022 Uiso 1 1 calc R
C16 C -0.05676(18) 0.09681(9) 0.43128(17) 0.0176(3) Uani 1 1 d .
H16 H -0.1423 0.0739 0.4413 0.021 Uiso 1 1 calc R
C17 C 0.04832(18) 0.06134(8) 0.38547(16) 0.0157(3) Uani 1 1 d .
H17 H 0.0335 0.0144 0.3636 0.019 Uiso 1 1 calc R
C18 C 0.40125(17) 0.11560(8) 0.23786(15) 0.0123(3) Uani 1 1 d .
C19 C 0.55245(18) 0.12388(9) 0.26192(16) 0.0158(3) Uani 1 1 d .
H19 H 0.6174 0.0953 0.3241 0.019 Uiso 1 1 calc R
C20 C 0.60904(19) 0.17461(9) 0.19416(17) 0.0183(3) Uani 1 1 d .
H20 H 0.7126 0.1801 0.2097 0.022 Uiso 1 1 calc R
C21 C 0.51461(19) 0.21664(8) 0.10479(16) 0.0166(3) Uani 1 1 d .
H21 H 0.5535 0.2512 0.0596 0.020 Uiso 1 1 calc R
C22 C 0.36268(19) 0.20864(8) 0.08044(16) 0.0163(3) Uani 1 1 d .
H22 H 0.2981 0.2378 0.0191 0.020 Uiso 1 1 calc R
C23 C 0.30621(18) 0.15817(8) 0.14588(16) 0.0148(3) Uani 1 1 d .
H23 H 0.2026 0.1523 0.1285 0.018 Uiso 1 1 calc R

loop_
_atom_site_aniso_label
_atom_site_aniso_U_11
_atom_site_aniso_U_22
_atom_site_aniso_U_33
_atom_site_aniso_U_23
_atom_site_aniso_U_13
_atom_site_aniso_U_12
Pd1 0.00976(9) 0.00850(9) 0.01023(9) -0.00013(5) 0.00301(6) 0.00018(5)
N1 0.0133(6) 0.0112(6) 0.0124(6) -0.0011(5) 0.0039(5) 0.0005(5)
C1 0.0147(7) 0.0116(7) 0.0135(7) 0.0014(6) 0.0017(6) 0.0019(6)
O1 0.0175(6) 0.0163(6) 0.0196(6) 0.0005(4) 0.0081(5) -0.0018(4)
C2 0.0201(8) 0.0140(8) 0.0189(8) -0.0042(6) 0.0049(6) -0.0025(6)
C3 0.0215(8) 0.0148(8) 0.0181(8) -0.0044(6) 0.0067(6) 0.0010(6)
C4 0.0298(10) 0.0182(8) 0.0260(9) -0.0073(7) 0.0184(8) -0.0047(7)
C5 0.0169(8) 0.0141(7) 0.0138(7) 0.0002(6) 0.0047(6) 0.0004(6)
O2 0.0221(6) 0.0180(6) 0.0224(6) -0.0028(5) 0.0110(5) -0.0054(5)
P1 0.01045(18) 0.01031(18) 0.01175(18) 0.00033(14) 0.00288(14) 0.00035(14)
C6 0.0123(7) 0.0116(7) 0.0139(7) -0.0007(5) 0.0012(6) 0.0020(6)
C7 0.0208(9) 0.0161(8) 0.0179(8) -0.0009(6) 0.0062(7) -0.0021(6)
C8 0.0269(9) 0.0221(9) 0.0145(8) -0.0016(6) 0.0051(7) 0.0004(7)
C9 0.0174(8) 0.0185(8) 0.0187(8) -0.0047(6) -0.0007(6) 0.0002(6)
C10 0.0157(8) 0.0160(8) 0.0256(9) -0.0036(7) 0.0047(7) -0.0018(6)
C11 0.0163(8) 0.0152(8) 0.0172(8) -0.0001(6) 0.0046(6) 0.0014(6)
C12 0.0117(7) 0.0141(7) 0.0120(7) 0.0011(5) 0.0025(6) 0.0028(6)
C13 0.0159(8) 0.0153(8) 0.0180(8) -0.0002(6) 0.0065(6) -0.0015(6)
C14 0.0229(9) 0.0139(8) 0.0213(8) -0.0023(6) 0.0090(7) 0.0005(6)
C15 0.0157(8) 0.0205(8) 0.0186(8) -0.0013(6) 0.0062(6) 0.0047(6)
C16 0.0128(7) 0.0200(8) 0.0199(8) 0.0007(6) 0.0037(6) -0.0005(6)
C17 0.0152(8) 0.0132(7) 0.0185(8) -0.0002(6) 0.0039(6) -0.0013(6)
C18 0.0154(7) 0.0103(7) 0.0120(7) -0.0003(5) 0.0054(6) -0.0005(6)
C19 0.0142(8) 0.0169(8) 0.0156(7) 0.0014(6) 0.0025(6) 0.0008(6)
C20 0.0136(8) 0.0216(8) 0.0197(8) 0.0006(6) 0.0045(6) -0.0038(6)
C21 0.0203(8) 0.0137(7) 0.0170(8) -0.0002(6) 0.0069(6) -0.0031(6)
C22 0.0187(8) 0.0142(7) 0.0162(8) 0.0027(6) 0.0048(6) 0.0035(6)
C23 0.0129(7) 0.0163(7) 0.0159(7) 0.0017(6) 0.0049(6) 0.0016(6)

loop_
_atom_type_symbol
_atom_type_description
_atom_type_scat_dispersion_real
_atom_type_scat_dispersion_imag
_atom_type_scat_source
C C 0.0033 0.0016 'International Tables Vol C Tables 4.2.6.8 and 6.1.1.4'
H H 0.0000 0.0000 'International Tables Vol C Tables 4.2.6.8 and 6.1.1.4'
O O 0.0106 0.0060 'International Tables Vol C Tables 4.2.6.8 and 6.1.1.4'
P P 0.1023 0.0942 'International Tables Vol C Tables 4.2.6.8 and 6.1.1.4'
Pd Pd -0.9988 1.0072 'International Tables Vol C Tables 4.2.6.8 and 6.1.1.4'
N N 0.0061 0.0033 'International Tables Vol C Tables 4.2.6.8 and 6.1.1.4'

loop_
_geom_angle_atom_site_label_1
_geom_angle_atom_site_label_2
_geom_angle_atom_site_label_3
_geom_angle
_geom_angle_site_symmetry_1
_geom_angle_site_symmetry_3
N1 Pd1 N1 180 3_656 .
N1 Pd1 P1 89.64(4) 3_656 3_656
N1 Pd1 P1 90.36(4) . 3_656
N1 Pd1 P1 90.36(4) 3_656 .
N1 Pd1 P1 89.64(4) . .
P1 Pd1 P1 180 3_656 .
C1 N1 C5 122.93(14) . .
C1 N1 Pd1 119.19(10) . .
C5 N1 Pd1 117.81(11) . .
O1 C1 N1 120.70(14) . .
O1 C1 C2 120.60(15) . .
N1 C1 C2 118.68(14) . .
C3 C2 C1 112.04(14) . .
C2 C3 C4 108.40(14) . .
C5 C4 C3 113.88(14) . .
O2 C5 N1 120.28(15) . .
O2 C5 C4 119.98(15) . .
N1 C5 C4 119.73(14) . .
C18 P1 C12 102.26(7) . .
C18 P1 C6 102.76(7) . .
C12 P1 C6 107.23(7) . .
C18 P1 Pd1 112.93(5) . .
C12 P1 Pd1 114.28(5) . .
C6 P1 Pd1 115.90(5) . .
C11 C6 C7 118.62(15) . .
C11 C6 P1 121.22(13) . .
C7 C6 P1 120.12(13) . .
C8 C7 C6 120.79(16) . .
C9 C8 C7 120.06(16) . .
C8 C9 C10 119.60(16) . .
C9 C10 C11 120.75(16) . .
C10 C11 C6 120.12(16) . .
C13 C12 C17 118.36(15) . .
C13 C12 P1 118.57(12) . .
C17 C12 P1 122.93(12) . .
C14 C13 C12 120.93(15) . .
C15 C14 C13 119.97(16) . .
C16 C15 C14 119.59(15) . .
C15 C16 C17 120.43(16) . .
C16 C17 C12 120.69(15) . .
C19 C18 C23 119.69(14) . .
C19 C18 P1 120.67(12) . .
C23 C18 P1 119.63(12) . .
C18 C19 C20 119.75(15) . .
C21 C20 C19 120.12(15) . .
C20 C21 C22 120.37(15) . .
C23 C22 C21 119.78(15) . .
C22 C23 C18 120.29(15) . .

loop_
_geom_bond_atom_site_label_1
_geom_bond_atom_site_label_2
_geom_bond_distance
_geom_bond_site_symmetry_2
Pd1 N1 2.0470(13) 3_656
Pd1 N1 2.0470(13) .
Pd1 P1 2.3408(4) 3_656
Pd1 P1 2.3408(4) .
N1 C1 1.374(2) .
N1 C5 1.379(2) .
C1 O1 1.228(2) .
C1 C2 1.515(2) .
C2 C3 1.515(2) .
C3 C4 1.519(2) .
C4 C5 1.512(2) .
C5 O2 1.224(2) .
P1 C18 1.8242(16) .
P1 C12 1.8332(16) .
P1 C6 1.8338(16) .
C6 C11 1.398(2) .
C6 C7 1.402(2) .
C7 C8 1.392(2) .
C8 C9 1.386(3) .
C9 C10 1.389(3) .
C10 C11 1.393(2) .
C12 C13 1.398(2) .
C12 C17 1.398(2) .
C13 C14 1.392(2) .
C14 C15 1.391(2) .
C15 C16 1.388(2) .
C16 C17 1.389(2) .
C18 C19 1.387(2) .
C18 C23 1.403(2) .
C19 C20 1.401(2) .
C20 C21 1.380(2) .
C21 C22 1.392(2) .
C22 C23 1.383(2) .
